data_4085913
loop_
_publ_author_name
'Tanaka, Kimiya'
'Kamono, Megumi'
'Tanabe, Makoto'
'Osakada, Kohtaro'

_publ_section_title
;
 Ring Expansion of Cyclic Triplatinum(0) Silylene Complexes Induced by
 Insertion of Alkyne into a Si--Pt Bond
;
_journal_issue 12
_journal_name_full Organometallics
_journal_page_first 2985
_journal_paper_doi 10.1021/acs.organomet.5b00291
_journal_volume 34
_journal_year 2015
_chemical_formula_moiety 'C51 H63 O4 P3 Pt3 Si3'
_chemical_formula_sum 'C51 H63 O4 P3 Pt3 Si3'
_chemical_formula_weight 1502.50
_space_group_crystal_system triclinic
_space_group_IT_number 2
_space_group_name_Hall '-P 1'
_space_group_name_H-M_alt 'P -1'
_symmetry_space_group_name_Hall '-P 1'
_symmetry_space_group_name_H-M 'P -1'
_atom_sites_solution_hydrogens geom
_atom_sites_solution_primary direct
_atom_sites_solution_secondary difmap
_cell_angle_alpha 94.415(4)
_cell_angle_beta 91.401(3)
_cell_angle_gamma 108.193(3)
_cell_formula_units_Z 2
_cell_length_a 10.6806(8)
_cell_length_b 14.1926(13)
_cell_length_c 18.4748(19)
_cell_measurement_reflns_used 7407
_cell_measurement_temperature 153
_cell_measurement_theta_max 27.48
_cell_measurement_theta_min 3.03
_cell_volume 2649.1(4)
_computing_cell_refinement CrystalClear
_computing_data_collection 'CrystalClear (Rigaku/MSC Inc., 2006)'
_computing_data_reduction CrystalClear
_computing_molecular_graphics 'CrystalStructure 4.1'
_computing_publication_material 'CrystalStructure 4.1 (Rigaku, 2014)'
_computing_structure_refinement 'SHELXL2013 (Sheldrick, 2008)'
_computing_structure_solution 'SHELXS2013 (Sheldrick, 2008)'
_diffrn_ambient_temperature 153
_diffrn_detector_area_resol_mean 7.314
_diffrn_measured_fraction_theta_full 0.978
_diffrn_measured_fraction_theta_max 0.959
_diffrn_measurement_device_type 'Rigaku Saturn70'
_diffrn_measurement_method \w
_diffrn_radiation_type 'Mo K\a'
_diffrn_radiation_wavelength 0.71075
_diffrn_reflns_av_R_equivalents 0.0375
_diffrn_reflns_laue_measured_fraction_full 0.978
_diffrn_reflns_laue_measured_fraction_max 0.959
_diffrn_reflns_limit_h_max 13
_diffrn_reflns_limit_h_min -13
_diffrn_reflns_limit_k_max 13
_diffrn_reflns_limit_k_min -18
_diffrn_reflns_limit_l_max 23
_diffrn_reflns_limit_l_min -20
_diffrn_reflns_number 22015
_diffrn_reflns_point_group_measured_fraction_full 0.978
_diffrn_reflns_point_group_measured_fraction_max 0.959
_diffrn_reflns_theta_full 25.242
_diffrn_reflns_theta_max 27.517
_diffrn_reflns_theta_min 3.030
_diffrn_standards_number 0
_exptl_absorpt_coefficient_mu 8.070
_exptl_absorpt_correction_T_max 0.298
_exptl_absorpt_correction_T_min 0.211
_exptl_absorpt_correction_type multi-scan
_exptl_absorpt_process_details 'REQAB (Rigaku, 1998)'
_exptl_crystal_colour red
_exptl_crystal_density_diffrn 1.883
_exptl_crystal_density_method 'not measured'
_exptl_crystal_description prism
_exptl_crystal_F_000 1444.00
_exptl_crystal_size_max 0.250
_exptl_crystal_size_mid 0.200
_exptl_crystal_size_min 0.150
_refine_diff_density_max 4.38
_refine_diff_density_min -2.21
_refine_ls_extinction_method none
_refine_ls_goodness_of_fit_ref 1.106
_refine_ls_hydrogen_treatment constr
_refine_ls_number_parameters 588
_refine_ls_number_reflns 11684
_refine_ls_number_restraints 0
_refine_ls_R_factor_all 0.0529
_refine_ls_R_factor_gt 0.0410
_refine_ls_shift/su_max 0.001
_refine_ls_structure_factor_coef Fsqd
_refine_ls_weighting_details 'w = 1/[\s^2^(Fo^2^)+(0.0459P)^2^+0.0000P] where P=(Fo^2^+2Fc^2^)/3'
_refine_ls_weighting_scheme calc
_refine_ls_wR_factor_gt 0.0965
_refine_ls_wR_factor_ref 0.1044
_reflns_number_gt 9637
_reflns_number_total 11684
_reflns_threshold_expression F^2^>2.0\s(F^2^)
_cod_data_source_file om5b00291_si_001.cif
_cod_data_source_block complex3
_cod_depositor_comments 'Adding full bibliography for 4085912--4085914.cif.'
_cod_database_code 4085913

loop_
_symmetry_equiv_pos_site_id
_space_group_symop_operation_xyz
1 +X,+Y,+Z
2 -X,-Y,-Z

loop_
_atom_site_label
_atom_site_type_symbol
_atom_site_fract_x
_atom_site_fract_y
_atom_site_fract_z
_atom_site_U_iso_or_equiv
_atom_site_adp_type
_atom_site_occupancy
_atom_site_site_symmetry_multiplicity
_atom_site_calc_flag
_atom_site_refinement_flags
Pt1 Pt 0.14194(2) 0.92333(2) 0.23596(2) 0.01509(7) Uani 1 2 d .
Pt2 Pt -0.01162(2) 0.72331(2) 0.19017(2) 0.01621(7) Uani 1 2 d .
Pt3 Pt -0.10991(2) 0.64216(2) 0.31456(2) 0.01696(7) Uani 1 2 d .
P1 P -0.05527(17) 0.95226(13) 0.20225(10) 0.0205(4) Uani 1 2 d .
P2 P 0.02420(19) 0.73072(14) 0.07094(10) 0.0238(4) Uani 1 2 d .
P3 P -0.20419(18) 0.52473(14) 0.38899(10) 0.0231(4) Uani 1 2 d .
Si1 Si 0.08951(17) 0.78473(13) 0.30327(10) 0.0150(3) Uani 1 2 d .
Si2 Si 0.35626(17) 0.92114(13) 0.26748(10) 0.0169(4) Uani 1 2 d .
Si3 Si -0.15267(19) 0.56710(14) 0.19894(10) 0.0191(4) Uani 1 2 d .
O1 O 0.1832(5) 0.6190(4) 0.4144(3) 0.0270(11) Uani 1 2 d .
O2 O 0.2521(5) 0.5822(3) 0.3053(3) 0.0263(11) Uani 1 2 d .
O3 O 0.5869(6) 0.8351(6) 0.3218(4) 0.061(2) Uani 1 2 d .
O4 O 0.4615(5) 0.7245(4) 0.3891(3) 0.0401(15) Uani 1 2 d .
C1 C 0.2358(7) 0.7411(5) 0.3263(3) 0.0171(13) Uani 1 2 d .
C2 C 0.2193(6) 0.6428(5) 0.3545(4) 0.0199(14) Uani 1 2 d .
C3 C 0.2530(9) 0.4883(5) 0.3281(4) 0.0317(18) Uani 1 2 d .
C4 C 0.3530(7) 0.8050(5) 0.3143(4) 0.0185(14) Uani 1 2 d .
C5 C 0.4789(7) 0.7906(5) 0.3390(4) 0.0229(15) Uani 1 2 d .
C6 C 0.5723(8) 0.6982(6) 0.4138(5) 0.039(2) Uani 1 2 d .
C7 C 0.2406(7) 1.0747(5) 0.2267(4) 0.0206(14) Uani 1 2 d .
C8 C 0.2858(7) 1.1123(5) 0.1615(4) 0.0235(15) Uani 1 2 d .
C9 C 0.3521(8) 1.2136(6) 0.1567(4) 0.0301(18) Uani 1 2 d .
C10 C 0.3697(8) 1.2803(5) 0.2162(4) 0.0286(17) Uani 1 2 d .
C11 C 0.3248(8) 1.2474(5) 0.2823(4) 0.0285(17) Uani 1 2 d .
C12 C 0.2627(7) 1.1444(5) 0.2859(4) 0.0266(16) Uani 1 2 d .
C13 C 0.0198(6) 0.8099(5) 0.3940(4) 0.0202(14) Uani 1 2 d .
C14 C -0.0884(7) 0.8480(5) 0.3961(4) 0.0275(17) Uani 1 2 d .
C15 C -0.1274(9) 0.8809(7) 0.4618(5) 0.041(2) Uani 1 2 d .
C16 C -0.0648(9) 0.8750(7) 0.5250(5) 0.044(2) Uani 1 2 d .
C17 C 0.0399(10) 0.8369(7) 0.5258(5) 0.043(2) Uani 1 2 d .
C18 C 0.0820(8) 0.8043(6) 0.4608(4) 0.0330(18) Uani 1 2 d .
C19 C 0.4438(7) 0.9088(5) 0.1807(4) 0.0192(14) Uani 1 2 d .
C20 C 0.4291(7) 0.8144(6) 0.1491(4) 0.0283(17) Uani 1 2 d .
C21 C 0.4816(9) 0.7990(7) 0.0828(5) 0.039(2) Uani 1 2 d .
C22 C 0.5525(9) 0.8784(8) 0.0476(4) 0.040(2) Uani 1 2 d .
C23 C 0.5669(8) 0.9737(7) 0.0770(4) 0.037(2) Uani 1 2 d .
C24 C 0.5121(7) 0.9900(6) 0.1426(4) 0.0292(17) Uani 1 2 d .
C25 C 0.4595(7) 1.0264(5) 0.3336(4) 0.0230(15) Uani 1 2 d .
C26 C 0.5757(8) 1.0980(6) 0.3199(5) 0.035(2) Uani 1 2 d .
C27 C 0.6429(8) 1.1747(6) 0.3724(5) 0.042(2) Uani 1 2 d .
C28 C 0.5977(8) 1.1785(6) 0.4415(5) 0.040(2) Uani 1 2 d .
C29 C 0.4819(10) 1.1058(7) 0.4580(5) 0.043(2) Uani 1 2 d .
C30 C 0.4153(8) 1.0311(6) 0.4044(4) 0.0340(19) Uani 1 2 d .
C31 C -0.1065(7) 0.4483(5) 0.1842(4) 0.0240(15) Uani 1 2 d .
C32 C -0.1983(8) 0.3536(5) 0.1855(4) 0.0296(17) Uani 1 2 d .
C33 C -0.1576(9) 0.2701(6) 0.1817(5) 0.038(2) Uani 1 2 d .
C34 C -0.0241(9) 0.2800(6) 0.1770(5) 0.037(2) Uani 1 2 d .
C35 C 0.0668(8) 0.3730(6) 0.1756(4) 0.0328(18) Uani 1 2 d .
C36 C 0.0264(8) 0.4562(6) 0.1787(4) 0.0267(16) Uani 1 2 d .
C37 C -0.3302(7) 0.5354(5) 0.1640(4) 0.0236(15) Uani 1 2 d .
C38 C -0.4157(7) 0.5825(5) 0.1970(4) 0.0230(15) Uani 1 2 d .
C39 C -0.5436(8) 0.5641(6) 0.1697(5) 0.0337(19) Uani 1 2 d .
C40 C -0.5909(8) 0.4982(6) 0.1092(4) 0.0326(18) Uani 1 2 d .
C41 C -0.5105(8) 0.4510(6) 0.0759(4) 0.0339(19) Uani 1 2 d .
C42 C -0.3825(7) 0.4695(5) 0.1030(4) 0.0216(15) Uani 1 2 d .
C43 C -0.0563(8) 1.0089(6) 0.1171(4) 0.0292(17) Uani 1 2 d .
C44 C -0.2165(7) 0.8553(6) 0.1932(4) 0.0265(16) Uani 1 2 d .
C45 C -0.0866(7) 1.0438(5) 0.2677(4) 0.0289(17) Uani 1 2 d .
C46 C 0.0901(10) 0.6355(6) 0.0318(5) 0.041(2) Uani 1 2 d .
C47 C -0.1227(8) 0.7162(7) 0.0138(5) 0.044(2) Uani 1 2 d .
C48 C 0.1411(8) 0.8424(5) 0.0409(4) 0.0272(16) Uani 1 2 d .
C49 C -0.3707(7) 0.4438(6) 0.3655(4) 0.0320(18) Uani 1 2 d .
C50 C -0.2098(9) 0.5696(7) 0.4820(4) 0.040(2) Uani 1 2 d .
C51 C -0.1129(8) 0.4376(5) 0.3975(4) 0.0289(17) Uani 1 2 d .
H3A H 0.16363 0.4496 0.33975 0.0380 Uiso 1 2 calc R
H3B H 0.31266 0.4994 0.37128 0.0380 Uiso 1 2 calc R
H3C H 0.28341 0.45159 0.28888 0.0380 Uiso 1 2 calc R
H6A H 0.62886 0.75231 0.44749 0.0463 Uiso 1 2 calc R
H6B H 0.6225 0.6868 0.37219 0.0463 Uiso 1 2 calc R
H6C H 0.5418 0.63726 0.43885 0.0463 Uiso 1 2 calc R
H8 H 0.27115 1.06777 0.11872 0.0282 Uiso 1 2 calc R
H9 H 0.38507 1.236 0.11165 0.0361 Uiso 1 2 calc R
H10 H 0.41273 1.34915 0.21232 0.0343 Uiso 1 2 calc R
H11 H 0.33538 1.29304 0.32412 0.0342 Uiso 1 2 calc R
H12 H 0.23449 1.1218 0.3317 0.0319 Uiso 1 2 calc R
H14 H -0.13447 0.85092 0.35207 0.0330 Uiso 1 2 calc R
H15 H -0.19849 0.90771 0.46235 0.0488 Uiso 1 2 calc R
H16 H -0.09309 0.8973 0.56965 0.0526 Uiso 1 2 calc R
H17 H 0.0828 0.83303 0.57059 0.0513 Uiso 1 2 calc R
H18 H 0.15353 0.778 0.46151 0.0396 Uiso 1 2 calc R
H20 H 0.38175 0.75842 0.17325 0.0340 Uiso 1 2 calc R
H21 H 0.46828 0.73313 0.06196 0.0464 Uiso 1 2 calc R
H22 H 0.59136 0.86803 0.00322 0.0486 Uiso 1 2 calc R
H23 H 0.61479 1.02895 0.05224 0.0446 Uiso 1 2 calc R
H24 H 0.52082 1.05599 0.16162 0.0351 Uiso 1 2 calc R
H26 H 0.61118 1.09508 0.27342 0.0420 Uiso 1 2 calc R
H27 H 0.72036 1.2246 0.36033 0.0509 Uiso 1 2 calc R
H28 H 0.64448 1.22983 0.47738 0.0480 Uiso 1 2 calc R
H29 H 0.44907 1.10732 0.50529 0.0512 Uiso 1 2 calc R
H30 H 0.33719 0.9816 0.41612 0.0408 Uiso 1 2 calc R
H32 H -0.28927 0.34658 0.18914 0.0356 Uiso 1 2 calc R
H33 H -0.22063 0.20587 0.18231 0.0455 Uiso 1 2 calc R
H34 H 0.00402 0.22265 0.17471 0.0446 Uiso 1 2 calc R
H35 H 0.15777 0.37988 0.17237 0.0393 Uiso 1 2 calc R
H36 H 0.08996 0.51996 0.17725 0.0321 Uiso 1 2 calc R
H38 H -0.38458 0.62784 0.23889 0.0276 Uiso 1 2 calc R
H39 H -0.59898 0.597 0.19275 0.0405 Uiso 1 2 calc R
H40 H -0.67885 0.48543 0.09061 0.0391 Uiso 1 2 calc R
H41 H -0.54299 0.40553 0.03409 0.0407 Uiso 1 2 calc R
H42 H -0.32838 0.43611 0.07915 0.0259 Uiso 1 2 calc R
H43A H 0.02455 1.06528 0.11559 0.0351 Uiso 1 2 calc R
H43B H -0.13319 1.03239 0.11373 0.0351 Uiso 1 2 calc R
H43C H -0.06094 0.95949 0.07619 0.0351 Uiso 1 2 calc R
H44A H -0.28549 0.88554 0.18366 0.0318 Uiso 1 2 calc R
H44B H -0.23312 0.82232 0.23827 0.0318 Uiso 1 2 calc R
H44C H -0.21715 0.80622 0.15272 0.0318 Uiso 1 2 calc R
H45A H -0.16321 1.06126 0.25028 0.0346 Uiso 1 2 calc R
H45B H -0.00913 1.10366 0.27345 0.0346 Uiso 1 2 calc R
H45C H -0.10435 1.01582 0.31467 0.0346 Uiso 1 2 calc R
H46A H 0.17931 0.64703 0.05286 0.0489 Uiso 1 2 calc R
H46B H 0.09335 0.63855 -0.02095 0.0489 Uiso 1 2 calc R
H46C H 0.03315 0.56971 0.04246 0.0489 Uiso 1 2 calc R
H47A H -0.09808 0.72627 -0.03651 0.0523 Uiso 1 2 calc R
H47B H -0.16453 0.76554 0.03117 0.0523 Uiso 1 2 calc R
H47C H -0.1847 0.6491 0.01575 0.0523 Uiso 1 2 calc R
H48A H 0.10907 0.89927 0.05185 0.0326 Uiso 1 2 calc R
H48B H 0.14994 0.83299 -0.01161 0.0326 Uiso 1 2 calc R
H48C H 0.22712 0.85497 0.0663 0.0326 Uiso 1 2 calc R
H49A H -0.43025 0.48393 0.36286 0.0385 Uiso 1 2 calc R
H49B H -0.39908 0.39699 0.40276 0.0385 Uiso 1 2 calc R
H49C H -0.37294 0.40662 0.31831 0.0385 Uiso 1 2 calc R
H50A H -0.23894 0.51296 0.51156 0.0482 Uiso 1 2 calc R
H50B H -0.27181 0.60789 0.48533 0.0482 Uiso 1 2 calc R
H50C H -0.12167 0.61231 0.49987 0.0482 Uiso 1 2 calc R
H51A H -0.15633 0.38861 0.43104 0.0347 Uiso 1 2 calc R
H51B H -0.02269 0.47369 0.41643 0.0347 Uiso 1 2 calc R
H51C H -0.11026 0.4033 0.34975 0.0347 Uiso 1 2 calc R

loop_
_atom_site_aniso_label
_atom_site_aniso_U_11
_atom_site_aniso_U_22
_atom_site_aniso_U_33
_atom_site_aniso_U_12
_atom_site_aniso_U_13
_atom_site_aniso_U_23
Pt1 0.01571(12) 0.01190(13) 0.01736(14) 0.00342(9) 0.00181(9) 0.00317(9)
Pt2 0.01863(13) 0.01342(13) 0.01474(14) 0.00221(9) 0.00120(9) 0.00205(9)
Pt3 0.01772(13) 0.01470(13) 0.01696(14) 0.00232(9) 0.00225(9) 0.00374(10)
P1 0.0183(8) 0.0203(9) 0.0246(10) 0.0079(7) 0.0001(7) 0.0050(7)
P2 0.0292(10) 0.0217(10) 0.0164(9) 0.0022(8) 0.0027(7) 0.0017(7)
P3 0.0225(9) 0.0232(10) 0.0232(10) 0.0047(7) 0.0032(7) 0.0103(8)
Si1 0.0159(8) 0.0143(9) 0.0146(9) 0.0041(7) 0.0021(7) 0.0021(7)
Si2 0.0159(9) 0.0156(9) 0.0182(10) 0.0032(7) 0.0021(7) 0.0030(7)
Si3 0.0233(10) 0.0157(9) 0.0170(10) 0.0041(7) 0.0019(7) 0.0020(7)
O1 0.034(3) 0.022(3) 0.028(3) 0.011(2) 0.011(2) 0.010(2)
O2 0.046(3) 0.014(2) 0.022(3) 0.014(2) 0.005(2) 0.002(2)
O3 0.028(3) 0.095(6) 0.071(5) 0.025(4) 0.022(3) 0.054(4)
O4 0.019(3) 0.038(3) 0.064(4) 0.004(2) -0.006(3) 0.029(3)
C1 0.029(4) 0.016(3) 0.008(3) 0.010(3) 0.000(3) -0.003(2)
C2 0.015(3) 0.020(4) 0.025(4) 0.007(3) -0.001(3) 0.008(3)
C3 0.047(5) 0.023(4) 0.029(4) 0.015(4) 0.005(4) 0.007(3)
C4 0.020(3) 0.017(3) 0.019(4) 0.007(3) 0.000(3) 0.001(3)
C5 0.021(3) 0.028(4) 0.026(4) 0.016(3) 0.005(3) 0.004(3)
C6 0.032(4) 0.030(5) 0.056(6) 0.013(4) -0.011(4) 0.009(4)
C7 0.021(3) 0.019(4) 0.023(4) 0.008(3) 0.002(3) 0.006(3)
C8 0.029(4) 0.018(4) 0.024(4) 0.005(3) 0.009(3) 0.008(3)
C9 0.049(5) 0.023(4) 0.015(4) 0.005(3) 0.005(3) 0.008(3)
C10 0.039(4) 0.010(3) 0.036(5) 0.007(3) 0.006(3) 0.004(3)
C11 0.037(4) 0.019(4) 0.030(4) 0.010(3) 0.004(3) -0.005(3)
C12 0.033(4) 0.025(4) 0.019(4) 0.005(3) 0.001(3) 0.004(3)
C13 0.017(3) 0.016(3) 0.025(4) 0.003(3) 0.000(3) -0.001(3)
C14 0.026(4) 0.024(4) 0.031(4) 0.007(3) -0.001(3) -0.001(3)
C15 0.033(5) 0.044(5) 0.045(6) 0.014(4) 0.008(4) -0.012(4)
C16 0.048(5) 0.042(5) 0.035(5) 0.007(4) 0.019(4) -0.010(4)
C17 0.063(6) 0.046(5) 0.022(4) 0.021(5) 0.005(4) -0.002(4)
C18 0.037(5) 0.042(5) 0.024(4) 0.019(4) 0.002(3) 0.006(3)
C19 0.020(3) 0.023(4) 0.016(3) 0.007(3) 0.007(3) 0.005(3)
C20 0.029(4) 0.034(4) 0.024(4) 0.012(3) 0.003(3) 0.006(3)
C21 0.048(5) 0.040(5) 0.030(5) 0.020(4) 0.001(4) -0.009(4)
C22 0.039(5) 0.075(7) 0.021(4) 0.035(5) 0.015(3) 0.014(4)
C23 0.025(4) 0.067(6) 0.024(4) 0.016(4) 0.007(3) 0.020(4)
C24 0.026(4) 0.028(4) 0.033(4) 0.006(3) 0.004(3) 0.016(3)
C25 0.023(4) 0.018(4) 0.032(4) 0.011(3) -0.005(3) 0.009(3)
C26 0.024(4) 0.026(4) 0.043(5) -0.006(3) 0.007(3) -0.011(4)
C27 0.030(4) 0.034(5) 0.052(6) -0.003(4) -0.006(4) -0.010(4)
C28 0.035(5) 0.035(5) 0.044(5) 0.007(4) -0.011(4) -0.014(4)
C29 0.055(6) 0.043(5) 0.028(5) 0.020(4) -0.010(4) -0.019(4)
C30 0.039(5) 0.031(4) 0.027(4) 0.005(4) 0.006(3) -0.002(3)
C31 0.029(4) 0.018(4) 0.020(4) 0.002(3) -0.003(3) -0.001(3)
C32 0.032(4) 0.021(4) 0.033(4) 0.002(3) 0.005(3) 0.010(3)
C33 0.055(6) 0.023(4) 0.039(5) 0.014(4) 0.012(4) 0.011(4)
C34 0.062(6) 0.019(4) 0.036(5) 0.020(4) 0.015(4) 0.003(3)
C35 0.035(4) 0.044(5) 0.025(4) 0.021(4) 0.005(3) 0.003(4)
C36 0.031(4) 0.026(4) 0.021(4) 0.006(3) 0.004(3) 0.003(3)
C37 0.027(4) 0.026(4) 0.016(4) 0.005(3) 0.001(3) 0.007(3)
C38 0.028(4) 0.018(4) 0.021(4) 0.005(3) 0.002(3) 0.002(3)
C39 0.028(4) 0.034(5) 0.047(5) 0.015(3) 0.013(4) 0.016(4)
C40 0.021(4) 0.039(5) 0.033(4) 0.000(3) -0.003(3) 0.016(4)
C41 0.031(4) 0.033(4) 0.029(4) -0.004(3) -0.007(3) 0.007(3)
C42 0.020(3) 0.017(3) 0.024(4) -0.000(3) 0.002(3) 0.001(3)
C43 0.036(4) 0.027(4) 0.028(4) 0.014(3) 0.000(3) 0.008(3)
C44 0.017(3) 0.029(4) 0.034(4) 0.007(3) 0.003(3) 0.007(3)
C45 0.027(4) 0.022(4) 0.042(5) 0.013(3) 0.006(3) 0.002(3)
C46 0.066(6) 0.023(4) 0.027(5) 0.006(4) 0.016(4) -0.003(3)
C47 0.036(5) 0.058(6) 0.023(4) -0.004(4) -0.003(3) -0.002(4)
C48 0.034(4) 0.026(4) 0.021(4) 0.007(3) 0.009(3) 0.005(3)
C49 0.023(4) 0.029(4) 0.038(5) -0.002(3) -0.000(3) 0.009(3)
C50 0.056(6) 0.057(6) 0.021(4) 0.033(5) 0.010(4) 0.020(4)
C51 0.032(4) 0.019(4) 0.036(4) 0.007(3) -0.000(3) 0.012(3)

loop_
_atom_type_symbol
_atom_type_description
_atom_type_scat_dispersion_real
_atom_type_scat_dispersion_imag
_atom_type_scat_source
C C 0.0033 0.0016
;
International Tables for Crystallography
(Vol. C, Tables 4.2.6.8 and 6.1.1.4)
;
H H 0.0000 0.0000
;
International Tables for Crystallography
(Vol. C, Table 6.1.1.4)
;
O O 0.0106 0.0060
;
International Tables for Crystallography
(Vol. C, Tables 4.2.6.8 and 6.1.1.4)
;
P P 0.1023 0.0942
;
International Tables for Crystallography
(Vol. C, Tables 4.2.6.8 and 6.1.1.4)
;
Pt Pt -1.7033 8.3905
;
International Tables for Crystallography
(Vol. C, Tables 4.2.6.8 and 6.1.1.4)
;
Si Si 0.0817 0.0704
;
International Tables for Crystallography
(Vol. C, Tables 4.2.6.8 and 6.1.1.4)
;

loop_
_geom_angle_atom_site_label_1
_geom_angle_atom_site_label_2
_geom_angle_atom_site_label_3
_geom_angle
_geom_angle_publ_flag
Pt2 Pt1 P1 81.56(4) yes
Pt2 Pt1 Si1 51.64(4) yes
Pt2 Pt1 Si2 106.87(4) yes
Pt2 Pt1 C7 157.61(19) yes
P1 Pt1 Si1 108.10(6) yes
P1 Pt1 Si2 170.93(6) yes
P1 Pt1 C7 88.1(2) yes
Si1 Pt1 Si2 80.24(6) yes
Si1 Pt1 C7 150.6(2) yes
Si2 Pt1 C7 82.8(2) yes
Pt1 Pt2 Pt3 105.058(16) yes
Pt1 Pt2 P2 96.95(5) yes
Pt1 Pt2 Si1 52.59(5) yes
Pt1 Pt2 Si3 158.07(5) yes
Pt3 Pt2 P2 157.99(5) yes
Pt3 Pt2 Si1 57.77(4) yes
Pt3 Pt2 Si3 53.19(5) yes
P2 Pt2 Si1 141.66(6) yes
P2 Pt2 Si3 104.83(6) yes
Si1 Pt2 Si3 108.25(6) yes
Pt2 Pt3 P3 158.90(5) yes
Pt2 Pt3 Si1 52.33(4) yes
Pt2 Pt3 Si3 53.10(5) yes
P3 Pt3 Si1 142.20(6) yes
P3 Pt3 Si3 106.69(6) yes
Si1 Pt3 Si3 102.97(6) yes
Pt1 P1 C43 115.9(3) yes
Pt1 P1 C44 123.7(3) yes
Pt1 P1 C45 110.0(3) yes
C43 P1 C44 100.7(3) yes
C43 P1 C45 102.1(4) yes
C44 P1 C45 101.5(3) yes
Pt2 P2 C46 114.2(3) yes
Pt2 P2 C47 114.3(3) yes
Pt2 P2 C48 119.0(2) yes
C46 P2 C47 104.2(4) yes
C46 P2 C48 100.8(4) yes
C47 P2 C48 102.4(4) yes
Pt3 P3 C49 118.4(3) yes
Pt3 P3 C50 115.4(3) yes
Pt3 P3 C51 112.2(3) yes
C49 P3 C50 104.1(4) yes
C49 P3 C51 102.8(4) yes
C50 P3 C51 102.0(4) yes
Pt1 Si1 Pt2 75.77(6) yes
Pt1 Si1 Pt3 134.94(8) yes
Pt1 Si1 C1 114.0(2) yes
Pt1 Si1 C13 112.0(2) yes
Pt2 Si1 Pt3 69.90(4) yes
Pt2 Si1 C1 114.3(2) yes
Pt2 Si1 C13 131.6(2) yes
Pt3 Si1 C1 106.4(2) yes
Pt3 Si1 C13 73.58(18) yes
C1 Si1 C13 105.6(3) yes
Pt1 Si2 C4 111.9(2) yes
Pt1 Si2 C19 108.6(2) yes
Pt1 Si2 C25 116.4(3) yes
C4 Si2 C19 103.8(3) yes
C4 Si2 C25 103.3(3) yes
C19 Si2 C25 112.1(3) yes
Pt2 Si3 Pt3 73.71(5) yes
Pt2 Si3 C31 124.6(2) yes
Pt2 Si3 C37 119.2(3) yes
Pt3 Si3 C31 114.5(2) yes
Pt3 Si3 C37 114.6(2) yes
C31 Si3 C37 106.6(3) yes
C2 O2 C3 116.3(6) yes
C5 O4 C6 118.6(6) yes
Si1 C1 C2 122.3(5) yes
Si1 C1 C4 114.6(6) yes
C2 C1 C4 123.1(7) yes
O1 C2 O2 123.1(7) yes
O1 C2 C1 126.3(7) yes
O2 C2 C1 110.6(6) yes
Si2 C4 C1 117.9(6) yes
Si2 C4 C5 119.9(4) yes
C1 C4 C5 122.1(7) yes
O3 C5 O4 120.9(8) yes
O3 C5 C4 126.4(8) yes
O4 C5 C4 112.5(6) yes
Pt1 C7 C8 123.2(5) yes
Pt1 C7 C12 121.4(5) yes
C8 C7 C12 115.4(6) yes
C7 C8 C9 122.2(6) yes
C8 C9 C10 120.5(7) yes
C9 C10 C11 119.8(6) yes
C10 C11 C12 118.4(7) yes
C7 C12 C11 123.7(7) yes
Si1 C13 C14 119.9(6) yes
Si1 C13 C18 122.2(6) yes
C14 C13 C18 117.4(7) yes
C13 C14 C15 120.5(8) yes
C14 C15 C16 120.5(9) yes
C15 C16 C17 121.0(9) yes
C16 C17 C18 119.8(9) yes
C13 C18 C17 120.7(9) yes
Si2 C19 C20 118.3(5) yes
Si2 C19 C24 123.9(6) yes
C20 C19 C24 117.5(7) yes
C19 C20 C21 121.9(7) yes
C20 C21 C22 120.2(8) yes
C21 C22 C23 119.4(8) yes
C22 C23 C24 120.9(8) yes
C19 C24 C23 120.1(8) yes
Si2 C25 C26 126.6(6) yes
Si2 C25 C30 116.8(5) yes
C26 C25 C30 116.6(6) yes
C25 C26 C27 122.0(8) yes
C26 C27 C28 120.5(7) yes
C27 C28 C29 119.2(7) yes
C28 C29 C30 119.3(8) yes
C25 C30 C29 122.4(7) yes
Si3 C31 C32 122.7(6) yes
Si3 C31 C36 118.6(5) yes
C32 C31 C36 118.4(8) yes
C31 C32 C33 120.4(8) yes
C32 C33 C34 120.0(7) yes
C33 C34 C35 119.8(9) yes
C34 C35 C36 120.3(8) yes
C31 C36 C35 121.0(7) yes
Si3 C37 C38 121.0(5) yes
Si3 C37 C42 122.8(6) yes
C38 C37 C42 116.1(7) yes
C37 C38 C39 121.7(7) yes
C38 C39 C40 120.1(8) yes
C39 C40 C41 119.9(7) yes
C40 C41 C42 120.1(7) yes
C37 C42 C41 122.1(7) yes
O2 C3 H3A 109.472 no
O2 C3 H3B 109.463 no
O2 C3 H3C 109.474 no
H3A C3 H3B 109.480 no
H3A C3 H3C 109.473 no
H3B C3 H3C 109.466 no
O4 C6 H6A 109.469 no
O4 C6 H6B 109.479 no
O4 C6 H6C 109.473 no
H6A C6 H6B 109.474 no
H6A C6 H6C 109.461 no
H6B C6 H6C 109.470 no
C7 C8 H8 118.889 no
C9 C8 H8 118.896 no
C8 C9 H9 119.738 no
C10 C9 H9 119.739 no
C9 C10 H10 120.116 no
C11 C10 H10 120.117 no
C10 C11 H11 120.822 no
C12 C11 H11 120.815 no
C7 C12 H12 118.155 no
C11 C12 H12 118.170 no
C13 C14 H14 119.719 no
C15 C14 H14 119.732 no
C14 C15 H15 119.765 no
C16 C15 H15 119.783 no
C15 C16 H16 119.489 no
C17 C16 H16 119.492 no
C16 C17 H17 120.096 no
C18 C17 H17 120.091 no
C13 C18 H18 119.633 no
C17 C18 H18 119.631 no
C19 C20 H20 119.068 no
C21 C20 H20 119.051 no
C20 C21 H21 119.894 no
C22 C21 H21 119.893 no
C21 C22 H22 120.306 no
C23 C22 H22 120.311 no
C22 C23 H23 119.570 no
C24 C23 H23 119.563 no
C19 C24 H24 119.968 no
C23 C24 H24 119.958 no
C25 C26 H26 119.012 no
C27 C26 H26 119.012 no
C26 C27 H27 119.736 no
C28 C27 H27 119.732 no
C27 C28 H28 120.428 no
C29 C28 H28 120.413 no
C28 C29 H29 120.379 no
C30 C29 H29 120.365 no
C25 C30 H30 118.821 no
C29 C30 H30 118.828 no
C31 C32 H32 119.790 no
C33 C32 H32 119.775 no
C32 C33 H33 119.988 no
C34 C33 H33 119.996 no
C33 C34 H34 120.084 no
C35 C34 H34 120.092 no
C34 C35 H35 119.875 no
C36 C35 H35 119.871 no
C31 C36 H36 119.493 no
C35 C36 H36 119.486 no
C37 C38 H38 119.164 no
C39 C38 H38 119.167 no
C38 C39 H39 119.970 no
C40 C39 H39 119.967 no
C39 C40 H40 120.070 no
C41 C40 H40 120.065 no
C40 C41 H41 119.934 no
C42 C41 H41 119.942 no
C37 C42 H42 118.930 no
C41 C42 H42 118.929 no
P1 C43 H43A 109.466 no
P1 C43 H43B 109.469 no
P1 C43 H43C 109.475 no
H43A C43 H43B 109.476 no
H43A C43 H43C 109.467 no
H43B C43 H43C 109.476 no
P1 C44 H44A 109.471 no
P1 C44 H44B 109.471 no
P1 C44 H44C 109.470 no
H44A C44 H44B 109.471 no
H44A C44 H44C 109.472 no
H44B C44 H44C 109.473 no
P1 C45 H45A 109.464 no
P1 C45 H45B 109.465 no
P1 C45 H45C 109.467 no
H45A C45 H45B 109.481 no
H45A C45 H45C 109.479 no
H45B C45 H45C 109.470 no
P2 C46 H46A 109.478 no
P2 C46 H46B 109.469 no
P2 C46 H46C 109.483 no
H46A C46 H46B 109.463 no
H46A C46 H46C 109.472 no
H46B C46 H46C 109.463 no
P2 C47 H47A 109.473 no
P2 C47 H47B 109.480 no
P2 C47 H47C 109.472 no
H47A C47 H47B 109.464 no
H47A C47 H47C 109.474 no
H47B C47 H47C 109.464 no
P2 C48 H48A 109.475 no
P2 C48 H48B 109.464 no
P2 C48 H48C 109.476 no
H48A C48 H48B 109.481 no
H48A C48 H48C 109.471 no
H48B C48 H48C 109.460 no
P3 C49 H49A 109.472 no
P3 C49 H49B 109.466 no
P3 C49 H49C 109.467 no
H49A C49 H49B 109.481 no
H49A C49 H49C 109.471 no
H49B C49 H49C 109.470 no
P3 C50 H50A 109.475 no
P3 C50 H50B 109.477 no
P3 C50 H50C 109.468 no
H50A C50 H50B 109.467 no
H50A C50 H50C 109.467 no
H50B C50 H50C 109.473 no
P3 C51 H51A 109.470 no
P3 C51 H51B 109.468 no
P3 C51 H51C 109.469 no
H51A C51 H51B 109.466 no
H51A C51 H51C 109.478 no
H51B C51 H51C 109.476 no

loop_
_geom_bond_atom_site_label_1
_geom_bond_atom_site_label_2
_geom_bond_distance
_geom_bond_publ_flag
Pt1 Pt2 2.8495(4) yes
Pt1 P1 2.347(2) yes
Pt1 Si1 2.3350(19) yes
Pt1 Si2 2.3584(19) yes
Pt1 C7 2.099(6) yes
Pt2 Pt3 2.7350(5) yes
Pt2 P2 2.2497(19) yes
Pt2 Si1 2.3052(18) yes
Pt2 Si3 2.2787(18) yes
Pt3 P3 2.2484(19) yes
Pt3 Si1 2.4637(16) yes
Pt3 Si3 2.2813(18) yes
P1 C43 1.822(8) yes
P1 C44 1.832(6) yes
P1 C45 1.820(8) yes
P2 C46 1.820(10) yes
P2 C47 1.818(9) yes
P2 C48 1.820(7) yes
P3 C49 1.811(7) yes
P3 C50 1.795(8) yes
P3 C51 1.811(9) yes
Si1 C1 1.902(8) yes
Si1 C13 1.904(8) yes
Si2 C4 1.912(8) yes
Si2 C19 1.899(7) yes
Si2 C25 1.888(6) yes
Si3 C31 1.902(8) yes
Si3 C37 1.891(8) yes
O1 C2 1.219(9) yes
O2 C2 1.333(9) yes
O2 C3 1.431(10) yes
O3 C5 1.194(9) yes
O4 C5 1.342(10) yes
O4 C6 1.423(12) yes
C1 C2 1.486(10) yes
C1 C4 1.332(9) yes
C4 C5 1.488(11) yes
C7 C8 1.392(10) yes
C7 C12 1.381(10) yes
C8 C9 1.402(10) yes
C9 C10 1.363(10) yes
C10 C11 1.384(11) yes
C11 C12 1.412(10) yes
C13 C14 1.421(12) yes
C13 C18 1.407(11) yes
C14 C15 1.387(12) yes
C15 C16 1.354(14) yes
C16 C17 1.387(16) yes
C17 C18 1.387(12) yes
C19 C20 1.380(11) yes
C19 C24 1.407(10) yes
C20 C21 1.388(12) yes
C21 C22 1.368(12) yes
C22 C23 1.378(14) yes
C23 C24 1.393(12) yes
C25 C26 1.380(9) yes
C25 C30 1.405(11) yes
C26 C27 1.398(11) yes
C27 C28 1.379(13) yes
C28 C29 1.399(12) yes
C29 C30 1.395(11) yes
C31 C32 1.397(9) yes
C31 C36 1.395(11) yes
C32 C33 1.382(13) yes
C33 C34 1.394(14) yes
C34 C35 1.376(11) yes
C35 C36 1.374(13) yes
C37 C38 1.412(12) yes
C37 C42 1.394(9) yes
C38 C39 1.383(11) yes
C39 C40 1.376(11) yes
C40 C41 1.374(13) yes
C41 C42 1.383(11) yes
C3 H3A 0.980 no
C3 H3B 0.980 no
C3 H3C 0.980 no
C6 H6A 0.980 no
C6 H6B 0.980 no
C6 H6C 0.980 no
C8 H8 0.950 no
C9 H9 0.950 no
C10 H10 0.950 no
C11 H11 0.950 no
C12 H12 0.950 no
C14 H14 0.950 no
C15 H15 0.950 no
C16 H16 0.950 no
C17 H17 0.950 no
C18 H18 0.950 no
C20 H20 0.950 no
C21 H21 0.950 no
C22 H22 0.950 no
C23 H23 0.950 no
C24 H24 0.950 no
C26 H26 0.950 no
C27 H27 0.950 no
C28 H28 0.950 no
C29 H29 0.950 no
C30 H30 0.950 no
C32 H32 0.950 no
C33 H33 0.950 no
C34 H34 0.950 no
C35 H35 0.950 no
C36 H36 0.950 no
C38 H38 0.950 no
C39 H39 0.950 no
C40 H40 0.950 no
C41 H41 0.950 no
C42 H42 0.950 no
C43 H43A 0.980 no
C43 H43B 0.980 no
C43 H43C 0.980 no
C44 H44A 0.980 no
C44 H44B 0.980 no
C44 H44C 0.980 no
C45 H45A 0.980 no
C45 H45B 0.980 no
C45 H45C 0.980 no
C46 H46A 0.980 no
C46 H46B 0.980 no
C46 H46C 0.980 no
C47 H47A 0.980 no
C47 H47B 0.980 no
C47 H47C 0.980 no
C48 H48A 0.980 no
C48 H48B 0.980 no
C48 H48C 0.980 no
C49 H49A 0.980 no
C49 H49B 0.980 no
C49 H49C 0.980 no
C50 H50A 0.980 no
C50 H50B 0.980 no
C50 H50C 0.980 no
C51 H51A 0.980 no
C51 H51B 0.980 no
C51 H51C 0.980 no
